data_2236322
loop_
_publ_author_name
'Gopaul, Kaalin'
'Koorbanally, Neil Anthony'
'Shaikh, Mahidansha M.'
'Su, Hong'
'Ramjugernath, Deresh'

_publ_section_title
;
 3-(3,4-Dichlorobenzylidene)chroman-4-one
;
_journal_coeditor_code HG5252
_journal_issue 11
_journal_name_full 'Acta Crystallographica Section E'
_journal_page_first o3062
_journal_paper_doi 10.1107/S1600536812040561
_journal_volume 68
_journal_year 2012
_chemical_formula_iupac 'C16 H10 Cl2 O2'
_chemical_formula_moiety 'C16 H10 Cl2 O2'
_chemical_formula_sum 'C16 H10 Cl2 O2'
_chemical_formula_weight 305.14
_chemical_name_systematic
;
3-(3,4-Dichlorobenzylidene)chroman-4-one
;
_space_group_IT_number 14
_symmetry_cell_setting monoclinic
_symmetry_space_group_name_Hall '-P 2ybc'
_symmetry_space_group_name_H-M 'P 1 21/c 1'
_atom_sites_solution_hydrogens geom
_atom_sites_solution_primary direct
_atom_sites_solution_secondary difmap
_audit_creation_method SHELXL-97
_cell_angle_alpha 90.00
_cell_angle_beta 92.270(2)
_cell_angle_gamma 90.00
_cell_formula_units_Z 4
_cell_length_a 3.9224(3)
_cell_length_b 11.5175(10)
_cell_length_c 28.957(3)
_cell_measurement_reflns_used 15291
_cell_measurement_temperature 173(2)
_cell_measurement_theta_max 28.33
_cell_measurement_theta_min 1.90
_cell_volume 1307.1(2)
_computing_cell_refinement 'SAINT (Bruker, 2006)'
_computing_data_collection 'APEX2 (Bruker, 2006)'
_computing_data_reduction 'SAINT (Bruker, 2006)'
_computing_molecular_graphics 'ORTEP-3 (Farrugia, 2012)'
_computing_publication_material 'SHELXL97 (Sheldrick, 2008)'
_computing_structure_refinement 'SHELXL97 (Sheldrick, 2008)'
_computing_structure_solution 'SHELXS97 (Sheldrick, 2008)'
_diffrn_ambient_temperature 173(2)
_diffrn_measured_fraction_theta_full 0.998
_diffrn_measured_fraction_theta_max 0.998
_diffrn_measurement_device_type 'Bruker Kappa Duo APEXII Diffractometer'
_diffrn_measurement_method '0.5\% \f scans and \w scans'
_diffrn_radiation_monochromator graphite
_diffrn_radiation_source 'fine-focus sealed tube'
_diffrn_radiation_type MoK\a
_diffrn_radiation_wavelength 0.71073
_diffrn_reflns_av_R_equivalents 0.0370
_diffrn_reflns_av_sigmaI/netI 0.0292
_diffrn_reflns_limit_h_max 5
_diffrn_reflns_limit_h_min -5
_diffrn_reflns_limit_k_max 15
_diffrn_reflns_limit_k_min -15
_diffrn_reflns_limit_l_max 38
_diffrn_reflns_limit_l_min -38
_diffrn_reflns_number 15291
_diffrn_reflns_theta_full 28.33
_diffrn_reflns_theta_max 28.33
_diffrn_reflns_theta_min 1.90
_diffrn_standards_decay_% 0
_diffrn_standards_interval_count 0
_diffrn_standards_interval_time 0
_diffrn_standards_number 0
_exptl_absorpt_coefficient_mu 0.493
_exptl_absorpt_correction_T_max 0.9478
_exptl_absorpt_correction_T_min 0.9253
_exptl_absorpt_correction_type multi-scan
_exptl_absorpt_process_details '(SADABS; Sheldrick, 1997)'
_exptl_crystal_colour colourless
_exptl_crystal_density_diffrn 1.551
_exptl_crystal_density_method 'not measured'
_exptl_crystal_description block
_exptl_crystal_F_000 624
_exptl_crystal_size_max 0.16
_exptl_crystal_size_mid 0.12
_exptl_crystal_size_min 0.11
_refine_diff_density_max 0.296
_refine_diff_density_min -0.211
_refine_ls_extinction_method none
_refine_ls_goodness_of_fit_ref 1.030
_refine_ls_hydrogen_treatment constr
_refine_ls_matrix_type full
_refine_ls_number_parameters 181
_refine_ls_number_reflns 3258
_refine_ls_number_restraints 0
_refine_ls_restrained_S_all 1.030
_refine_ls_R_factor_all 0.0479
_refine_ls_R_factor_gt 0.0341
_refine_ls_shift/su_max 0.001
_refine_ls_shift/su_mean 0.000
_refine_ls_structure_factor_coef Fsqd
_refine_ls_weighting_details 'calc w=1/[\s^2^(Fo^2^)+(0.0416P)^2^+0.3700P] where P=(Fo^2^+2Fc^2^)/3'
_refine_ls_weighting_scheme calc
_refine_ls_wR_factor_gt 0.0823
_refine_ls_wR_factor_ref 0.0885
_reflns_number_gt 2611
_reflns_number_total 3258
_reflns_threshold_expression >2sigma(I)
_cod_data_source_file hg5252.cif
_cod_data_source_block I
_cod_original_cell_volume 1307.12(19)
_cod_original_sg_symbol_H-M 'P 21/c'
_cod_database_code 2236322
_cod_database_fobs_code 2236322

loop_
_symmetry_equiv_pos_as_xyz
'x, y, z'
'-x, y+1/2, -z+1/2'
'-x, -y, -z'
'x, -y-1/2, z-1/2'

loop_
_atom_site_type_symbol
_atom_site_label
_atom_site_fract_x
_atom_site_fract_y
_atom_site_fract_z
_atom_site_U_iso_or_equiv
_atom_site_adp_type
_atom_site_calc_flag
_atom_site_refinement_flags
_atom_site_occupancy
_atom_site_symmetry_multiplicity
Cl Cl1 0.42734(11) 0.87066(4) 0.446666(14) 0.03559(12) Uani d . 1 1
Cl Cl2 0.24634(12) 0.61056(4) 0.471571(14) 0.04001(13) Uani d . 1 1
O O1 0.1216(3) 0.60873(9) 0.19421(4) 0.0295(3) Uani d . 1 1
O O2 -0.4016(3) 0.91508(10) 0.20528(4) 0.0370(3) Uani d . 1 1
C C1 0.0018(4) 0.66516(13) 0.15546(5) 0.0257(3) Uani d . 1 1
C C2 -0.0674(4) 0.62604(13) 0.23556(5) 0.0264(3) Uani d . 1 1
H H2A 0.0689 0.5962 0.2625 0.032 Uiso calc R 1 1
H H2B -0.2815 0.5806 0.2330 0.032 Uiso calc R 1 1
C C3 -0.1530(4) 0.75127(12) 0.24381(5) 0.0246(3) Uani d . 1 1
C C4 -0.2625(4) 0.82037(13) 0.20229(6) 0.0263(3) Uani d . 1 1
C C5 -0.1875(4) 0.76778(13) 0.15740(5) 0.0253(3) Uani d . 1 1
C C6 -0.2890(4) 0.82258(14) 0.11584(6) 0.0316(4) Uani d . 1 1
H H6 -0.4186 0.8922 0.1166 0.038 Uiso calc R 1 1
C C7 -0.2037(5) 0.77697(16) 0.07401(6) 0.0374(4) Uani d . 1 1
H H7 -0.2737 0.8148 0.0461 0.045 Uiso calc R 1 1
C C8 -0.0143(5) 0.67520(16) 0.07285(6) 0.0365(4) Uani d . 1 1
H H8 0.0453 0.6437 0.0439 0.044 Uiso calc R 1 1
C C9 0.0882(4) 0.61927(14) 0.11313(6) 0.0315(3) Uani d . 1 1
H H9 0.2174 0.5496 0.1120 0.038 Uiso calc R 1 1
C C10 -0.1366(4) 0.80455(13) 0.28501(5) 0.0269(3) Uani d . 1 1
H H10 -0.1923 0.8848 0.2848 0.032 Uiso calc R 1 1
C C11 -0.0434(4) 0.75431(13) 0.33026(5) 0.0253(3) Uani d . 1 1
C C12 0.1296(4) 0.82387(13) 0.36316(5) 0.0258(3) Uani d . 1 1
H H12 0.1865 0.9015 0.3555 0.031 Uiso calc R 1 1
C C13 0.2187(4) 0.78142(13) 0.40650(5) 0.0256(3) Uani d . 1 1
C C14 0.1346(4) 0.66795(14) 0.41804(5) 0.0263(3) Uani d . 1 1
C C15 -0.0449(4) 0.59937(13) 0.38621(6) 0.0275(3) Uani d . 1 1
H H15 -0.1075 0.5226 0.3944 0.033 Uiso calc R 1 1
C C16 -0.1336(4) 0.64150(13) 0.34272(5) 0.0261(3) Uani d . 1 1
H H16 -0.2565 0.5936 0.3212 0.031 Uiso calc R 1 1

loop_
_atom_site_aniso_label
_atom_site_aniso_U_11
_atom_site_aniso_U_22
_atom_site_aniso_U_33
_atom_site_aniso_U_12
_atom_site_aniso_U_13
_atom_site_aniso_U_23
Cl1 0.0386(2) 0.0369(2) 0.0310(2) -0.00723(17) -0.00110(17) -0.00681(16)
Cl2 0.0470(3) 0.0436(3) 0.0291(2) -0.00285(19) -0.00218(18) 0.00968(17)
O1 0.0354(6) 0.0268(6) 0.0265(6) 0.0085(4) 0.0024(5) 0.0026(4)
O2 0.0447(7) 0.0258(6) 0.0400(7) 0.0113(5) -0.0050(6) 0.0018(5)
C1 0.0265(7) 0.0234(7) 0.0269(8) -0.0051(6) -0.0014(6) 0.0021(6)
C2 0.0314(8) 0.0232(7) 0.0245(7) 0.0025(6) 0.0013(6) 0.0011(6)
C3 0.0226(7) 0.0227(7) 0.0283(8) 0.0016(5) -0.0007(6) 0.0020(6)
C4 0.0247(7) 0.0217(7) 0.0321(8) 0.0006(6) -0.0032(6) 0.0020(6)
C5 0.0236(7) 0.0240(7) 0.0279(8) -0.0047(6) -0.0030(6) 0.0034(6)
C6 0.0283(8) 0.0314(8) 0.0348(9) -0.0041(6) -0.0046(7) 0.0082(7)
C7 0.0363(9) 0.0467(10) 0.0286(9) -0.0110(8) -0.0049(7) 0.0108(7)
C8 0.0387(9) 0.0440(10) 0.0271(8) -0.0118(8) 0.0044(7) -0.0016(7)
C9 0.0332(8) 0.0298(8) 0.0317(9) -0.0066(7) 0.0052(7) -0.0013(6)
C10 0.0262(7) 0.0224(7) 0.0322(8) 0.0013(6) 0.0014(6) 0.0013(6)
C11 0.0264(7) 0.0232(7) 0.0265(8) 0.0030(6) 0.0044(6) -0.0008(6)
C12 0.0282(8) 0.0207(7) 0.0287(8) 0.0000(6) 0.0052(6) -0.0021(6)
C13 0.0242(7) 0.0266(7) 0.0261(8) -0.0008(6) 0.0030(6) -0.0038(6)
C14 0.0258(7) 0.0299(8) 0.0233(7) 0.0020(6) 0.0036(6) 0.0039(6)
C15 0.0274(8) 0.0224(7) 0.0330(8) -0.0016(6) 0.0058(6) 0.0021(6)
C16 0.0257(7) 0.0239(7) 0.0287(8) -0.0010(6) 0.0020(6) -0.0032(6)

loop_
_atom_type_symbol
_atom_type_description
_atom_type_scat_dispersion_real
_atom_type_scat_dispersion_imag
_atom_type_scat_source
C C 0.0033 0.0016 'International Tables Vol C Tables 4.2.6.8 and 6.1.1.4'
H H 0.0000 0.0000 'International Tables Vol C Tables 4.2.6.8 and 6.1.1.4'
O O 0.0106 0.0060 'International Tables Vol C Tables 4.2.6.8 and 6.1.1.4'
Cl Cl 0.1484 0.1585 'International Tables Vol C Tables 4.2.6.8 and 6.1.1.4'

loop_
_geom_angle_atom_site_label_1
_geom_angle_atom_site_label_2
_geom_angle_atom_site_label_3
_geom_angle
C1 O1 C2 116.35(12)
O1 C1 C9 117.15(14)
O1 C1 C5 122.42(14)
C9 C1 C5 120.37(15)
O1 C2 C3 112.89(12)
O1 C2 H2A 109.0
C3 C2 H2A 109.0
O1 C2 H2B 109.0
C3 C2 H2B 109.0
H2A C2 H2B 107.8
C10 C3 C4 118.39(13)
C10 C3 C2 125.29(14)
C4 C3 C2 116.32(13)
O2 C4 C5 122.25(14)
O2 C4 C3 122.24(15)
C5 C4 C3 115.51(13)
C1 C5 C6 118.63(15)
C1 C5 C4 120.50(13)
C6 C5 C4 120.79(14)
C7 C6 C5 120.90(16)
C7 C6 H6 119.5
C5 C6 H6 119.5
C6 C7 C8 119.56(16)
C6 C7 H7 120.2
C8 C7 H7 120.2
C9 C8 C7 120.82(16)
C9 C8 H8 119.6
C7 C8 H8 119.6
C8 C9 C1 119.71(16)
C8 C9 H9 120.1
C1 C9 H9 120.1
C3 C10 C11 128.05(14)
C3 C10 H10 116.0
C11 C10 H10 116.0
C16 C11 C12 118.51(14)
C16 C11 C10 122.76(14)
C12 C11 C10 118.66(13)
C13 C12 C11 121.01(14)
C13 C12 H12 119.5
C11 C12 H12 119.5
C12 C13 C14 119.84(14)
C12 C13 Cl1 119.77(12)
C14 C13 Cl1 120.38(12)
C15 C14 C13 119.66(14)
C15 C14 Cl2 118.93(12)
C13 C14 Cl2 121.41(12)
C16 C15 C14 120.64(14)
C16 C15 H15 119.7
C14 C15 H15 119.7
C15 C16 C11 120.31(14)
C15 C16 H16 119.8
C11 C16 H16 119.8

loop_
_geom_bond_atom_site_label_1
_geom_bond_atom_site_label_2
_geom_bond_distance
Cl1 C13 1.7330(15)
Cl2 C14 1.7256(15)
O1 C1 1.3641(18)
O1 C2 1.4470(19)
O2 C4 1.2243(19)
C1 C9 1.389(2)
C1 C5 1.398(2)
C2 C3 1.502(2)
C2 H2A 0.9900
C2 H2B 0.9900
C3 C10 1.341(2)
C3 C4 1.491(2)
C4 C5 1.474(2)
C5 C6 1.402(2)
C6 C7 1.374(3)
C6 H6 0.9500
C7 C8 1.389(3)
C7 H7 0.9500
C8 C9 1.378(2)
C8 H8 0.9500
C9 H9 0.9500
C10 C11 1.465(2)
C10 H10 0.9500
C11 C16 1.398(2)
C11 C12 1.400(2)
C12 C13 1.379(2)
C12 H12 0.9500
C13 C14 1.392(2)
C14 C15 1.385(2)
C15 C16 1.381(2)
C15 H15 0.9500
C16 H16 0.9500

loop_
_geom_torsion_atom_site_label_1
_geom_torsion_atom_site_label_2
_geom_torsion_atom_site_label_3
_geom_torsion_atom_site_label_4
_geom_torsion
C2 O1 C1 C9 -156.47(14)
C2 O1 C1 C5 26.3(2)
C1 O1 C2 C3 -46.21(17)
O1 C2 C3 C10 -138.89(16)
O1 C2 C3 C4 40.74(18)
C10 C3 C4 O2 -15.1(2)
C2 C3 C4 O2 165.28(15)
C10 C3 C4 C5 164.10(14)
C2 C3 C4 C5 -15.56(19)
O1 C1 C5 C6 177.47(13)
C9 C1 C5 C6 0.3(2)
O1 C1 C5 C4 0.7(2)
C9 C1 C5 C4 -176.41(14)
O2 C4 C5 C1 173.56(15)
C3 C4 C5 C1 -5.6(2)
O2 C4 C5 C6 -3.1(2)
C3 C4 C5 C6 177.72(14)
C1 C5 C6 C7 -0.3(2)
C4 C5 C6 C7 176.48(15)
C5 C6 C7 C8 0.0(2)
C6 C7 C8 C9 0.2(3)
C7 C8 C9 C1 -0.1(2)
O1 C1 C9 C8 -177.45(14)
C5 C1 C9 C8 -0.2(2)
C4 C3 C10 C11 178.67(15)
C2 C3 C10 C11 -1.7(3)
C3 C10 C11 C16 -36.4(2)
C3 C10 C11 C12 146.59(17)
C16 C11 C12 C13 1.9(2)
C10 C11 C12 C13 179.04(14)
C11 C12 C13 C14 -0.4(2)
C11 C12 C13 Cl1 -179.05(12)
C12 C13 C14 C15 -1.4(2)
Cl1 C13 C14 C15 177.26(12)
C12 C13 C14 Cl2 179.08(12)
Cl1 C13 C14 Cl2 -2.23(19)
C13 C14 C15 C16 1.6(2)
Cl2 C14 C15 C16 -178.85(12)
C14 C15 C16 C11 -0.1(2)
C12 C11 C16 C15 -1.7(2)
C10 C11 C16 C15 -178.69(15)

loop_
_cod_related_entry_id
_cod_related_entry_database
_cod_related_entry_code
1 ChemSpider 4646704
